data_4513626
loop_
_publ_author_name
'Tahara, Hironobu'
'Furue, Yutaro'
'Suenaga, Chie'
'Sagara, Takamasa'

_publ_section_title
;
 A Dialkyl Viologen Ionic Liquid: X-ray Crystal Structure Analysis of
 Bis(trifluoromethanesulfonyl)imide Salts
;
_journal_issue 10
_journal_name_full 'Crystal Growth &amp; Design'
_journal_page_first 4735
_journal_paper_doi 10.1021/acs.cgd.5b00645
_journal_volume 15
_journal_year 2015
_chemical_formula_moiety 'C16 H14 F12 N4 O8 S4'
_chemical_formula_sum 'C16 H14 F12 N4 O8 S4'
_chemical_formula_weight 746.53
_space_group_IT_number 2
_symmetry_cell_setting triclinic
_symmetry_Int_Tables_number 2
_symmetry_space_group_name_Hall '-P 1'
_symmetry_space_group_name_H-M 'P -1'
_atom_sites_solution_hydrogens geom
_atom_sites_solution_primary direct
_atom_sites_solution_secondary difmap
_cell_angle_alpha 67.951(10)
_cell_angle_beta 77.300(13)
_cell_angle_gamma 81.602(13)
_cell_formula_units_Z 2
_cell_length_a 9.049(3)
_cell_length_b 11.126(3)
_cell_length_c 14.542(3)
_cell_measurement_reflns_used 3474
_cell_measurement_temperature 93
_cell_measurement_theta_max 27.47
_cell_measurement_theta_min 3.01
_cell_volume 1320.5(6)
_computing_cell_refinement CrystalClear
_computing_data_collection 'CrystalClear (Rigaku Inc., 2008)'
_computing_data_reduction CrystalClear
_computing_molecular_graphics 'CrystalStructure 4.0'
_computing_publication_material 'CrystalStructure 4.0 (Rigaku, 2010)'
_computing_structure_refinement 'SHELXL97 (Sheldrick, 2008)'
_computing_structure_solution 'Il Milione (Burla, et al., 2007)'
_diffrn_ambient_temperature 93
_diffrn_detector_area_resol_mean 7.111
_diffrn_measured_fraction_theta_full 0.984
_diffrn_measured_fraction_theta_max 0.984
_diffrn_measurement_device_type 'Rigaku Saturn724'
_diffrn_measurement_method \w
_diffrn_radiation_type 'Mo K\a'
_diffrn_radiation_wavelength 0.71075
_diffrn_reflns_av_R_equivalents 0.0408
_diffrn_reflns_limit_h_max 11
_diffrn_reflns_limit_h_min -11
_diffrn_reflns_limit_k_max 14
_diffrn_reflns_limit_k_min -14
_diffrn_reflns_limit_l_max 18
_diffrn_reflns_limit_l_min -18
_diffrn_reflns_number 11125
_diffrn_reflns_theta_full 27.49
_diffrn_reflns_theta_max 27.48
_diffrn_standards_number 0
_exptl_absorpt_coefficient_mu 0.496
_exptl_absorpt_correction_T_max 0.990
_exptl_absorpt_correction_T_min 0.908
_exptl_absorpt_correction_type multi-scan
_exptl_absorpt_process_details 'REQAB (Rigaku, 1998)'
_exptl_crystal_colour colorless
_exptl_crystal_density_diffrn 1.877
_exptl_crystal_density_method 'not measured'
_exptl_crystal_description prism
_exptl_crystal_F_000 748.00
_exptl_crystal_size_max 0.100
_exptl_crystal_size_mid 0.080
_exptl_crystal_size_min 0.020
_refine_diff_density_max 0.490
_refine_diff_density_min -0.480
_refine_ls_extinction_method none
_refine_ls_goodness_of_fit_ref 1.043
_refine_ls_hydrogen_treatment constr
_refine_ls_number_parameters 397
_refine_ls_number_reflns 5958
_refine_ls_number_restraints 0
_refine_ls_R_factor_gt 0.0555
_refine_ls_shift/su_max 0.000
_refine_ls_structure_factor_coef Fsqd
_refine_ls_weighting_details 'w = 1/[\s^2^(Fo^2^)+(0.0456P)^2^+0.0000P] where P=(Fo^2^+2Fc^2^)/3'
_refine_ls_weighting_scheme calc
_refine_ls_wR_factor_ref 0.1161
_reflns_number_gt 3895
_reflns_number_total 5958
_reflns_threshold_expression F^2^>2.0\s(F^2^)
_cod_data_source_file cg5b00645_si_003.cif
_cod_data_source_block 1473c
_cod_depositor_comments 'Adding full bibliography for 4513626--4513627.cif.'
_cod_database_code 4513626

loop_
_symmetry_equiv_pos_site_id
_symmetry_equiv_pos_as_xyz
1 +X,+Y,+Z
2 -X,-Y,-Z

loop_
_atom_site_label
_atom_site_type_symbol
_atom_site_fract_x
_atom_site_fract_y
_atom_site_fract_z
_atom_site_U_iso_or_equiv
_atom_site_adp_type
_atom_site_occupancy
_atom_site_symmetry_multiplicity
_atom_site_calc_flag
_atom_site_refinement_flags
S1 S 0.98669(9) 0.55613(8) 0.71669(6) 0.01505(19) Uani 1.0 2 d .
S2 S 0.85137(10) 0.39974(8) 0.91048(6) 0.0172(2) Uani 1.0 2 d .
S3 S 0.64528(10) 0.13542(8) 0.61242(6) 0.0180(2) Uani 1.0 2 d .
S4 S 0.46502(10) 0.00748(8) 0.79807(6) 0.0187(2) Uani 1.0 2 d .
F1 F 1.2238(3) 0.6885(2) 0.67222(15) 0.0313(6) Uani 1.0 2 d .
F2 F 1.2728(3) 0.4812(2) 0.72506(17) 0.0369(6) Uani 1.0 2 d .
F3 F 1.1638(3) 0.5748(2) 0.83026(15) 0.0337(6) Uani 1.0 2 d .
F4 F 0.5645(3) 0.36797(19) 0.98572(15) 0.0286(5) Uani 1.0 2 d .
F5 F 0.6074(3) 0.48785(19) 0.82870(15) 0.0310(6) Uani 1.0 2 d .
F6 F 0.6536(3) 0.2803(2) 0.87392(16) 0.0323(6) Uani 1.0 2 d .
F7 F 0.5110(3) 0.3327(2) 0.66303(17) 0.0395(7) Uani 1.0 2 d .
F8 F 0.6537(3) 0.38570(19) 0.51710(16) 0.0364(6) Uani 1.0 2 d .
F9 F 0.7530(3) 0.3157(2) 0.65089(17) 0.0363(6) Uani 1.0 2 d .
F10 F 0.3087(3) -0.1888(2) 0.83371(16) 0.0339(6) Uani 1.0 2 d .
F11 F 0.4368(3) -0.11882(19) 0.68257(14) 0.0271(5) Uani 1.0 2 d .
F12 F 0.5513(3) -0.23069(19) 0.80643(15) 0.0294(5) Uani 1.0 2 d .
O1 O 1.0172(3) 0.5429(2) 0.62023(16) 0.0202(6) Uani 1.0 2 d .
O2 O 0.8942(3) 0.6679(2) 0.72751(16) 0.0180(6) Uani 1.0 2 d .
O3 O 0.8980(3) 0.2729(3) 0.97480(17) 0.0238(6) Uani 1.0 2 d .
O4 O 0.8376(3) 0.5077(3) 0.94287(17) 0.0239(6) Uani 1.0 2 d .
O5 O 0.7979(3) 0.1103(3) 0.56687(17) 0.0239(6) Uani 1.0 2 d .
O6 O 0.5253(3) 0.1408(3) 0.56126(18) 0.0250(6) Uani 1.0 2 d .
O7 O 0.4844(3) -0.0369(3) 0.90084(17) 0.0276(6) Uani 1.0 2 d .
O8 O 0.3345(3) 0.0921(3) 0.77040(17) 0.0238(6) Uani 1.0 2 d .
N1 N 1.2475(3) 0.2645(3) 0.48801(19) 0.0146(6) Uani 1.0 2 d .
N2 N 0.8236(3) -0.1302(3) 0.9385(2) 0.0167(6) Uani 1.0 2 d .
N3 N 0.9434(3) 0.4204(3) 0.7997(2) 0.0173(7) Uani 1.0 2 d .
N4 N 0.6228(3) 0.0503(3) 0.7284(2) 0.0181(7) Uani 1.0 2 d .
C1 C 1.1765(4) 0.3152(4) 0.5581(3) 0.0188(8) Uani 1.0 2 d .
C2 C 1.0921(4) 0.2393(3) 0.6456(3) 0.0180(8) Uani 1.0 2 d .
C3 C 1.0770(4) 0.1099(3) 0.6636(3) 0.0151(7) Uani 1.0 2 d .
C4 C 1.1479(4) 0.0630(4) 0.5879(3) 0.0202(8) Uani 1.0 2 d .
C5 C 1.2329(4) 0.1411(4) 0.5018(3) 0.0204(8) Uani 1.0 2 d .
C6 C 0.8514(4) -0.0100(3) 0.9288(3) 0.0211(8) Uani 1.0 2 d .
C7 C 0.9343(4) 0.0684(4) 0.8407(3) 0.0212(8) Uani 1.0 2 d .
C8 C 0.9891(4) 0.0261(3) 0.7603(3) 0.0140(7) Uani 1.0 2 d .
C9 C 0.9546(4) -0.0974(3) 0.7736(3) 0.0189(8) Uani 1.0 2 d .
C10 C 0.8743(4) -0.1742(3) 0.8628(3) 0.0183(8) Uani 1.0 2 d .
C11 C 1.3489(4) 0.3446(4) 0.3978(3) 0.0217(8) Uani 1.0 2 d .
C12 C 0.7348(4) -0.2132(4) 1.0344(3) 0.0207(8) Uani 1.0 2 d .
C13 C 1.1721(4) 0.5748(4) 0.7379(3) 0.0221(8) Uani 1.0 2 d .
C14 C 0.6582(4) 0.3831(4) 0.8988(3) 0.0201(8) Uani 1.0 2 d .
C15 C 0.6401(4) 0.3009(4) 0.6115(3) 0.0224(8) Uani 1.0 2 d .
C16 C 0.4394(4) -0.1413(4) 0.7795(3) 0.0211(8) Uani 1.0 2 d .
H1 H 1.1849 0.4039 0.5468 0.0225 Uiso 1.0 2 calc R
H2 H 1.0430 0.2759 0.6949 0.0216 Uiso 1.0 2 calc R
H4 H 1.1373 -0.0243 0.5959 0.0242 Uiso 1.0 2 calc R
H5 H 1.2822 0.1070 0.4511 0.0245 Uiso 1.0 2 calc R
H6 H 0.8137 0.0207 0.9829 0.0253 Uiso 1.0 2 calc R
H7 H 0.9542 0.1527 0.8349 0.0254 Uiso 1.0 2 calc R
H9 H 0.9874 -0.1294 0.7198 0.0227 Uiso 1.0 2 calc R
H10 H 0.8545 -0.2594 0.8708 0.0219 Uiso 1.0 2 calc R
H11A H 1.4529 0.3046 0.3974 0.0260 Uiso 1.0 2 calc R
H11B H 1.3465 0.4321 0.3995 0.0260 Uiso 1.0 2 calc R
H11C H 1.3146 0.3501 0.3369 0.0260 Uiso 1.0 2 calc R
H12A H 0.6295 -0.1765 1.0418 0.0248 Uiso 1.0 2 calc R
H12B H 0.7794 -0.2168 1.0911 0.0248 Uiso 1.0 2 calc R
H12C H 0.7369 -0.3012 1.0336 0.0248 Uiso 1.0 2 calc R

loop_
_atom_site_aniso_label
_atom_site_aniso_U_11
_atom_site_aniso_U_22
_atom_site_aniso_U_33
_atom_site_aniso_U_12
_atom_site_aniso_U_13
_atom_site_aniso_U_23
S1 0.0169(5) 0.0138(4) 0.0155(5) -0.0030(4) -0.0003(4) -0.0072(4)
S2 0.0167(5) 0.0175(5) 0.0170(5) -0.0028(4) -0.0005(4) -0.0065(4)
S3 0.0176(5) 0.0167(5) 0.0222(5) -0.0012(4) -0.0055(4) -0.0087(4)
S4 0.0164(5) 0.0219(5) 0.0198(5) 0.0015(4) -0.0045(4) -0.0101(4)
F1 0.0273(13) 0.0325(13) 0.0333(13) -0.0188(10) 0.0034(10) -0.0097(11)
F2 0.0193(12) 0.0382(13) 0.0533(15) 0.0069(10) -0.0041(11) -0.0208(12)
F3 0.0299(13) 0.0493(15) 0.0253(12) -0.0114(11) -0.0050(10) -0.0138(11)
F4 0.0193(12) 0.0345(13) 0.0246(12) -0.0043(10) 0.0051(10) -0.0064(10)
F5 0.0271(13) 0.0262(13) 0.0290(12) 0.0010(10) -0.0097(10) 0.0036(11)
F6 0.0292(13) 0.0299(12) 0.0452(14) -0.0102(10) -0.0047(11) -0.0198(11)
F7 0.0305(14) 0.0251(12) 0.0582(16) 0.0041(10) 0.0081(12) -0.0209(12)
F8 0.0489(16) 0.0198(12) 0.0356(14) -0.0080(11) -0.0073(12) -0.0023(11)
F9 0.0345(14) 0.0311(13) 0.0574(16) -0.0011(10) -0.0203(12) -0.0255(12)
F10 0.0263(13) 0.0350(13) 0.0358(13) -0.0137(10) 0.0065(11) -0.0101(11)
F11 0.0381(14) 0.0258(12) 0.0211(11) -0.0064(10) -0.0056(10) -0.0110(10)
F12 0.0328(13) 0.0203(11) 0.0310(12) 0.0027(10) -0.0055(10) -0.0061(10)
O1 0.0285(15) 0.0185(13) 0.0158(12) -0.0034(11) -0.0012(11) -0.0093(11)
O2 0.0199(13) 0.0131(12) 0.0219(13) 0.0016(10) -0.0014(11) -0.0097(10)
O3 0.0230(14) 0.0194(14) 0.0201(13) 0.0018(11) -0.0023(11) 0.0008(11)
O4 0.0302(15) 0.0234(14) 0.0208(13) -0.0056(11) 0.0019(12) -0.0132(11)
O5 0.0204(14) 0.0261(14) 0.0272(14) 0.0012(11) -0.0002(11) -0.0150(12)
O6 0.0270(15) 0.0239(14) 0.0275(14) -0.0076(11) -0.0134(12) -0.0062(12)
O7 0.0309(16) 0.0338(15) 0.0203(13) 0.0028(12) -0.0086(12) -0.0116(12)
O8 0.0153(13) 0.0275(14) 0.0296(14) 0.0055(11) -0.0056(11) -0.0128(12)
N1 0.0131(15) 0.0143(14) 0.0161(15) -0.0020(11) -0.0023(12) -0.0047(13)
N2 0.0132(15) 0.0189(15) 0.0170(15) 0.0000(12) -0.0031(12) -0.0053(13)
N3 0.0174(15) 0.0160(15) 0.0184(15) -0.0033(12) 0.0023(13) -0.0083(13)
N4 0.0178(16) 0.0164(15) 0.0193(15) 0.0010(12) -0.0070(13) -0.0040(13)
C1 0.023(2) 0.0125(17) 0.0224(19) -0.0013(14) -0.0077(16) -0.0063(15)
C2 0.023(2) 0.0124(17) 0.0193(18) 0.0026(14) -0.0017(16) -0.0094(15)
C3 0.0128(17) 0.0125(17) 0.0210(18) 0.0019(13) -0.0077(15) -0.0056(15)
C4 0.022(2) 0.0147(18) 0.026(2) -0.0037(14) 0.0001(16) -0.0109(16)
C5 0.0187(19) 0.0217(19) 0.024(2) -0.0025(15) 0.0027(16) -0.0153(17)
C6 0.027(2) 0.0176(18) 0.0218(19) -0.0037(15) 0.0025(16) -0.0134(16)
C7 0.024(2) 0.0149(18) 0.026(2) -0.0052(15) -0.0014(17) -0.0092(16)
C8 0.0116(17) 0.0134(17) 0.0185(18) 0.0027(13) -0.0062(14) -0.0068(15)
C9 0.0227(19) 0.0144(17) 0.0201(18) -0.0014(14) -0.0029(16) -0.0072(15)
C10 0.0228(19) 0.0138(17) 0.0207(19) -0.0023(14) -0.0034(16) -0.0089(15)
C11 0.022(2) 0.0206(19) 0.0198(19) -0.0029(15) -0.0036(16) -0.0042(16)
C12 0.0180(19) 0.0213(19) 0.0195(19) -0.0057(15) 0.0044(16) -0.0064(16)
C13 0.0184(19) 0.024(2) 0.024(2) -0.0015(15) -0.0012(16) -0.0098(17)
C14 0.0187(19) 0.0189(19) 0.0176(19) -0.0006(15) -0.0005(16) -0.0025(16)
C15 0.023(2) 0.0182(19) 0.028(2) 0.0018(15) -0.0061(17) -0.0104(17)
C16 0.020(2) 0.022(2) 0.0184(19) -0.0012(15) 0.0005(16) -0.0063(16)

loop_
_atom_type_symbol
_atom_type_description
_atom_type_scat_dispersion_real
_atom_type_scat_dispersion_imag
_atom_type_scat_source
C C 0.0033 0.0016
;
International Tables for Crystallography
(1992, Vol. C, Tables 4.2.6.8 and 6.1.1.4)
;
H H 0.0000 0.0000
;
International Tables for Crystallography
(1992, Vol. C, Table 6.1.1.4)
;
F F 0.0171 0.0103
;
International Tables for Crystallography
(1992, Vol. C, Tables 4.2.6.8 and 6.1.1.4)
;
N N 0.0061 0.0033
;
International Tables for Crystallography
(1992, Vol. C, Tables 4.2.6.8 and 6.1.1.4)
;
O O 0.0106 0.0060
;
International Tables for Crystallography
(1992, Vol. C, Tables 4.2.6.8 and 6.1.1.4)
;
S S 0.1246 0.1234
;
International Tables for Crystallography
(1992, Vol. C, Tables 4.2.6.8 and 6.1.1.4)
;

loop_
_geom_angle_atom_site_label_1
_geom_angle_atom_site_label_2
_geom_angle_atom_site_label_3
_geom_angle
_geom_angle_publ_flag
O1 S1 O2 118.05(14) yes
O1 S1 N3 108.33(17) yes
O1 S1 C13 104.51(17) yes
O2 S1 N3 116.46(14) yes
O2 S1 C13 104.63(18) yes
N3 S1 C13 102.92(16) yes
O3 S2 O4 119.83(17) yes
O3 S2 N3 107.41(15) yes
O3 S2 C14 104.02(16) yes
O4 S2 N3 116.16(15) yes
O4 S2 C14 104.91(17) yes
N3 S2 C14 102.24(17) yes
O5 S3 O6 118.39(17) yes
O5 S3 N4 108.48(14) yes
O5 S3 C15 104.39(16) yes
O6 S3 N4 116.62(15) yes
O6 S3 C15 103.83(17) yes
N4 S3 C15 103.04(18) yes
O7 S4 O8 118.16(16) yes
O7 S4 N4 108.19(17) yes
O7 S4 C16 103.69(16) yes
O8 S4 N4 116.56(13) yes
O8 S4 C16 105.03(18) yes
N4 S4 C16 103.22(17) yes
C1 N1 C5 120.5(3) yes
C1 N1 C11 119.4(3) yes
C5 N1 C11 120.0(3) yes
C6 N2 C10 120.6(3) yes
C6 N2 C12 119.2(3) yes
C10 N2 C12 120.2(3) yes
S1 N3 S2 125.0(2) yes
S3 N4 S4 124.9(2) yes
N1 C1 C2 120.2(4) yes
C1 C2 C3 121.0(4) yes
C2 C3 C4 116.8(3) yes
C2 C3 C8 121.1(4) yes
C4 C3 C8 122.1(4) yes
C3 C4 C5 120.6(4) yes
N1 C5 C4 120.9(4) yes
N2 C6 C7 120.2(4) yes
C6 C7 C8 120.9(4) yes
C3 C8 C7 121.9(4) yes
C3 C8 C9 121.6(4) yes
C7 C8 C9 116.5(3) yes
C8 C9 C10 121.3(4) yes
N2 C10 C9 120.5(4) yes
S1 C13 F1 109.8(3) yes
S1 C13 F2 111.6(3) yes
S1 C13 F3 111.3(3) yes
F1 C13 F2 107.8(3) yes
F1 C13 F3 107.6(4) yes
F2 C13 F3 108.6(3) yes
S2 C14 F4 110.0(3) yes
S2 C14 F5 111.2(3) yes
S2 C14 F6 111.1(3) yes
F4 C14 F5 108.1(3) yes
F4 C14 F6 108.2(3) yes
F5 C14 F6 108.1(4) yes
S3 C15 F7 111.6(3) yes
S3 C15 F8 110.1(3) yes
S3 C15 F9 111.8(3) yes
F7 C15 F8 107.8(3) yes
F7 C15 F9 107.8(4) yes
F8 C15 F9 107.5(3) yes
S4 C16 F10 110.1(3) yes
S4 C16 F11 111.4(2) yes
S4 C16 F12 111.1(3) yes
F10 C16 F11 107.7(4) yes
F10 C16 F12 108.9(3) yes
F11 C16 F12 107.6(3) yes
N1 C1 H1 119.907 no
C2 C1 H1 119.908 no
C1 C2 H2 119.491 no
C3 C2 H2 119.489 no
C3 C4 H4 119.700 no
C5 C4 H4 119.702 no
N1 C5 H5 119.571 no
C4 C5 H5 119.570 no
N2 C6 H6 119.899 no
C7 C6 H6 119.906 no
C6 C7 H7 119.530 no
C8 C7 H7 119.543 no
C8 C9 H9 119.355 no
C10 C9 H9 119.355 no
N2 C10 H10 119.751 no
C9 C10 H10 119.756 no
N1 C11 H11A 109.470 no
N1 C11 H11B 109.469 no
N1 C11 H11C 109.473 no
H11A C11 H11B 109.471 no
H11A C11 H11C 109.474 no
H11B C11 H11C 109.471 no
N2 C12 H12A 109.471 no
N2 C12 H12B 109.476 no
N2 C12 H12C 109.467 no
H12A C12 H12B 109.470 no
H12A C12 H12C 109.470 no
H12B C12 H12C 109.474 no

loop_
_geom_bond_atom_site_label_1
_geom_bond_atom_site_label_2
_geom_bond_distance
_geom_bond_publ_flag
S1 O1 1.428(3) yes
S1 O2 1.434(3) yes
S1 N3 1.577(3) yes
S1 C13 1.824(5) yes
S2 O3 1.433(3) yes
S2 O4 1.426(3) yes
S2 N3 1.590(3) yes
S2 C14 1.835(4) yes
S3 O5 1.431(3) yes
S3 O6 1.428(3) yes
S3 N4 1.578(3) yes
S3 C15 1.830(4) yes
S4 O7 1.430(3) yes
S4 O8 1.429(3) yes
S4 N4 1.579(3) yes
S4 C16 1.828(5) yes
F1 C13 1.342(4) yes
F2 C13 1.320(5) yes
F3 C13 1.330(5) yes
F4 C14 1.326(4) yes
F5 C14 1.329(4) yes
F6 C14 1.331(5) yes
F7 C15 1.321(5) yes
F8 C15 1.333(4) yes
F9 C15 1.333(6) yes
F10 C16 1.326(4) yes
F11 C16 1.341(5) yes
F12 C16 1.325(4) yes
N1 C1 1.344(5) yes
N1 C5 1.334(5) yes
N1 C11 1.479(4) yes
N2 C6 1.346(5) yes
N2 C10 1.334(5) yes
N2 C12 1.483(4) yes
C1 C2 1.368(4) yes
C2 C3 1.385(5) yes
C3 C4 1.386(6) yes
C3 C8 1.490(4) yes
C4 C5 1.367(5) yes
C6 C7 1.376(4) yes
C7 C8 1.388(6) yes
C8 C9 1.386(6) yes
C9 C10 1.369(4) yes
C1 H1 0.950 no
C2 H2 0.950 no
C4 H4 0.950 no
C5 H5 0.950 no
C6 H6 0.950 no
C7 H7 0.950 no
C9 H9 0.950 no
C10 H10 0.950 no
C11 H11A 0.980 no
C11 H11B 0.980 no
C11 H11C 0.980 no
C12 H12A 0.980 no
C12 H12B 0.980 no
C12 H12C 0.980 no

loop_
_geom_contact_atom_site_label_1
_geom_contact_atom_site_label_2
_geom_contact_distance
_geom_contact_publ_flag
_geom_contact_site_symmetry_2
S1 F5 3.519(3) no .
S1 O4 3.140(3) no .
S2 F3 3.406(3) no .
S2 O2 3.171(2) no .
S3 F11 3.339(3) no .
S3 O8 3.184(3) no .
S3 C16 3.595(4) no .
S4 F7 3.445(3) no .
S4 O6 3.152(3) no .
F1 O1 3.020(4) no .
F1 O2 2.932(3) no .
F2 O1 2.906(4) no .
F2 N3 3.022(4) no .
F3 O2 2.993(4) no .
F3 O4 3.091(4) no .
F3 N3 3.016(5) no .
F4 O3 3.039(3) no .
F4 O4 2.938(4) no .
F5 O2 3.246(3) no .
F5 O4 3.012(4) no .
F5 N3 2.998(4) no .
F6 O3 2.886(4) no .
F6 N3 3.026(4) no .
F7 O6 2.996(4) no .
F7 O8 3.027(4) no .
F7 N4 3.009(4) no .
F8 O5 3.033(3) no .
F8 O6 2.911(4) no .
F9 O5 2.913(4) no .
F9 N4 3.052(4) no .
F10 O7 3.007(5) no .
F10 O8 2.938(4) no .
F11 O6 2.885(3) no .
F11 O8 3.015(4) no .
F11 N4 3.030(5) no .
F12 O7 2.895(4) no .
F12 N4 3.014(4) no .
O2 O4 2.936(3) no .
O6 O8 3.041(4) no .
O6 C16 3.561(4) no .
N1 C3 2.757(4) no .
N2 C8 2.767(4) no .
C1 C4 2.716(6) no .
C2 C5 2.708(6) no .
C2 C7 2.943(4) no .
C4 C9 2.959(5) no .
C6 C9 2.714(6) no .
C7 C10 2.717(6) no .
F1 F8 3.096(4) no 2_766
F1 F10 3.388(4) no 1_665
F1 F11 3.148(4) no 1_665
F1 O5 3.386(3) no 2_766
F2 F7 2.723(4) no 1_655
F2 F8 3.222(3) no 2_766
F3 F10 3.126(4) no 1_665
F3 O4 3.072(4) no 2_767
F4 F4 3.141(4) no 2_667
F4 F5 3.599(4) no 2_667
F4 F10 2.986(3) no 2_657
F4 F12 2.859(3) no 2_657
F4 O7 3.476(4) no 2_657
F4 C12 3.531(5) no 2_657
F4 C16 3.395(4) no 2_657
F5 F4 3.599(4) no 2_667
F5 F12 3.003(4) no 1_565
F5 C11 3.085(4) no 2_766
F6 F7 3.404(4) no .
F6 F9 3.057(4) no .
F6 O7 3.486(3) no 2_657
F6 C6 3.359(4) no .
F6 C7 3.288(4) no .
F6 C12 3.556(4) no 2_657
F7 F2 2.723(4) no 1_455
F7 F6 3.404(4) no .
F8 F1 3.096(4) no 2_766
F8 F2 3.222(3) no 2_766
F8 F8 3.471(3) no 2_666
F8 O1 3.221(4) no 2_766
F8 C1 3.558(5) no 2_766
F8 C13 3.582(5) no 2_766
F9 F6 3.057(4) no .
F9 O1 3.570(4) no .
F9 C2 3.054(5) no .
F9 C3 3.440(4) no .
F9 C7 3.585(4) no .
F9 C11 3.591(5) no 2_766
F10 F1 3.388(4) no 1_445
F10 F3 3.126(4) no 1_445
F10 F4 2.986(3) no 2_657
F10 O3 2.897(3) no 2_657
F10 C8 3.556(4) no 1_455
F10 C9 3.417(5) no 1_455
F11 F1 3.148(4) no 1_445
F11 O6 3.584(4) no 2_656
F11 C4 3.281(4) no 1_455
F11 C5 3.597(4) no 2_756
F11 C11 3.350(5) no 2_756
F12 F4 2.859(3) no 2_657
F12 F5 3.003(4) no 1_545
F12 O2 3.256(3) no 1_545
F12 C10 3.404(5) no .
F12 C11 3.544(5) no 2_756
O1 F8 3.221(4) no 2_766
O1 F9 3.570(4) no .
O1 N1 3.230(4) no 2_766
O1 C1 3.065(5) no .
O1 C1 3.225(5) no 2_766
O1 C2 3.242(5) no .
O1 C11 3.396(5) no 2_766
O2 F12 3.256(3) no 1_565
O2 N1 3.427(4) no 2_766
O2 C5 3.551(4) no 2_766
O2 C9 3.076(5) no 1_565
O2 C10 3.055(5) no 1_565
O2 C11 3.198(5) no 2_766
O3 F10 2.897(3) no 2_657
O3 N2 3.031(4) no 2_757
O3 C6 3.554(5) no .
O3 C6 3.471(4) no 2_757
O3 C7 3.453(6) no .
O3 C10 3.250(5) no 2_757
O3 C12 3.275(5) no 2_757
O4 F3 3.072(4) no 2_767
O4 C10 3.328(5) no 1_565
O5 F1 3.386(3) no 2_766
O5 C3 3.149(5) no .
O5 C4 3.197(5) no .
O5 C4 3.394(5) no 2_756
O5 C5 3.368(6) no 2_756
O5 C8 3.386(5) no .
O5 C9 3.477(4) no .
O6 F11 3.584(4) no 2_656
O6 N1 2.901(4) no 1_455
O6 C1 3.455(4) no 1_455
O6 C4 3.548(5) no 1_455
O6 C5 2.958(5) no 1_455
O6 C11 3.146(4) no 1_455
O7 F4 3.476(4) no 2_657
O7 F6 3.486(3) no 2_657
O7 O7 3.357(5) no 2_657
O7 N2 3.191(4) no .
O7 C6 3.501(5) no .
O7 C6 3.584(5) no 2_657
O7 C12 3.245(5) no .
O7 C12 3.478(5) no 2_657
O8 C1 3.590(4) no 1_455
O8 C2 3.042(5) no 1_455
O8 C3 3.017(5) no 1_455
O8 C4 3.575(6) no 1_455
O8 C7 3.561(5) no 1_455
O8 C8 3.360(5) no 1_455
O8 C12 3.480(5) no 2_657
N1 O1 3.230(4) no 2_766
N1 O2 3.427(4) no 2_766
N1 O6 2.901(4) no 1_655
N2 O3 3.031(4) no 2_757
N2 O7 3.191(4) no .
N3 C2 3.487(5) no .
N4 C8 3.405(5) no .
N4 C9 3.280(5) no .
N4 C10 3.444(5) no .
C1 F8 3.558(5) no 2_766
C1 O1 3.065(5) no .
C1 O1 3.225(5) no 2_766
C1 O6 3.455(4) no 1_655
C1 O8 3.590(4) no 1_655
C2 F9 3.054(5) no .
C2 O1 3.242(5) no .
C2 O8 3.042(5) no 1_655
C2 N3 3.487(5) no .
C3 F9 3.440(4) no .
C3 O5 3.149(5) no .
C3 O8 3.017(5) no 1_655
C4 F11 3.281(4) no 1_655
C4 O5 3.197(5) no .
C4 O5 3.394(5) no 2_756
C4 O6 3.548(5) no 1_655
C4 O8 3.575(6) no 1_655
C5 F11 3.597(4) no 2_756
C5 O2 3.551(4) no 2_766
C5 O5 3.368(6) no 2_756
C5 O6 2.958(5) no 1_655
C6 F6 3.359(4) no .
C6 O3 3.554(5) no .
C6 O3 3.471(4) no 2_757
C6 O7 3.501(5) no .
C6 O7 3.584(5) no 2_657
C7 F6 3.288(4) no .
C7 F9 3.585(4) no .
C7 O3 3.453(6) no .
C7 O8 3.561(5) no 1_655
C8 F10 3.556(4) no 1_655
C8 O5 3.386(5) no .
C8 O8 3.360(5) no 1_655
C8 N4 3.405(5) no .
C9 F10 3.417(5) no 1_655
C9 O2 3.076(5) no 1_545
C9 O5 3.477(4) no .
C9 N4 3.280(5) no .
C10 F12 3.404(5) no .
C10 O2 3.055(5) no 1_545
C10 O3 3.250(5) no 2_757
C10 O4 3.328(5) no 1_545
C10 N4 3.444(5) no .
C11 F5 3.085(4) no 2_766
C11 F9 3.591(5) no 2_766
C11 F11 3.350(5) no 2_756
C11 F12 3.544(5) no 2_756
C11 O1 3.396(5) no 2_766
C11 O2 3.198(5) no 2_766
C11 O6 3.146(4) no 1_655
C12 F4 3.531(5) no 2_657
C12 F6 3.556(4) no 2_657
C12 O3 3.275(5) no 2_757
C12 O7 3.245(5) no .
C12 O7 3.478(5) no 2_657
C12 O8 3.480(5) no 2_657
C13 F8 3.582(5) no 2_766
C16 F4 3.395(4) no 2_657
N1 H2 3.2034 no .
N1 H4 3.2003 no .
N2 H7 3.2121 no .
N2 H9 3.1965 no .
C1 H5 3.1791 no .
C1 H11A 3.0465 no .
C1 H11B 2.4796 no .
C1 H11C 3.0812 no .
C2 H4 3.2257 no .
C2 H7 2.6283 no .
C3 H1 3.2512 no .
C3 H5 3.2460 no .
C3 H7 2.6799 no .
C3 H9 2.6690 no .
C4 H2 3.2247 no .
C4 H9 2.6406 no .
C5 H1 3.1796 no .
C5 H11A 2.6900 no .
C5 H11B 3.2308 no .
C5 H11C 2.6908 no .
C6 H10 3.1836 no .
C6 H12A 2.7412 no .
C6 H12B 2.6410 no .
C6 H12C 3.2355 no .
C7 H2 2.6201 no .
C7 H9 3.2232 no .
C8 H2 2.6602 no .
C8 H4 2.6841 no .
C8 H6 3.2596 no .
C8 H10 3.2549 no .
C9 H4 2.6477 no .
C9 H7 3.2243 no .
C10 H6 3.1827 no .
C10 H12A 3.0191 no .
C10 H12B 3.1093 no .
C10 H12C 2.4966 no .
C11 H1 2.5886 no .
C11 H5 2.5843 no .
C12 H6 2.5865 no .
C12 H10 2.5923 no .
H1 H2 2.3093 no .
H1 H11A 3.2436 no .
H1 H11B 2.2523 no .
H1 H11C 3.2619 no .
H2 H7 2.0436 no .
H4 H5 2.3069 no .
H4 H9 2.0649 no .
H5 H11A 2.6470 no .
H5 H11B 3.5177 no .
H5 H11C 2.6089 no .
H6 H7 2.3181 no .
H6 H12A 2.7125 no .
H6 H12B 2.5418 no .
H6 H12C 3.5173 no .
H9 H10 2.3066 no .
H10 H12A 3.1826 no .
H10 H12B 3.3223 no .
H10 H12C 2.2728 no .
S1 H1 3.5353 no .
S1 H2 3.2074 no .
S1 H9 3.5168 no 1_565
S1 H10 3.4957 no 1_565
S1 H11C 2.9364 no 2_766
S2 H7 3.2715 no .
S3 H5 3.1052 no 2_756
S4 H6 3.5436 no 2_657
S4 H12A 3.4108 no 2_657
S4 H12B 3.5584 no 2_657
F1 H4 3.0072 no 1_565
F1 H9 2.8799 no 1_565
F1 H11A 2.8800 no 2_866
F2 H1 3.2975 no .
F2 H2 3.5030 no .
F2 H11A 3.4072 no 2_866
F2 H12B 3.1574 no 2_757
F2 H12C 3.3128 no 2_757
F3 H9 3.4030 no 1_565
F3 H10 3.1881 no 1_565
F3 H12C 3.0749 no 2_757
F4 H12A 3.1335 no 2_657
F4 H12C 3.0255 no 2_657
F5 H11A 3.3408 no 2_766
F5 H11B 3.0436 no 2_766
F5 H11C 2.4317 no 2_766
F6 H6 3.0505 no .
F6 H7 2.9221 no .
F6 H12A 2.7963 no 2_657
F6 H12C 3.5005 no 2_657
F7 H1 3.5630 no 1_455
F7 H11B 2.8323 no 2_766
F8 H1 2.6913 no 2_766
F8 H11A 3.1928 no 1_455
F8 H11B 3.4538 no 1_455
F8 H11B 2.7243 no 2_766
F9 H1 3.3731 no 2_766
F9 H2 2.7707 no .
F9 H7 3.3612 no .
F9 H11B 2.6885 no 2_766
F10 H9 3.5170 no 1_455
F11 H4 3.1165 no 1_455
F11 H5 2.8274 no 2_756
F11 H11A 2.7047 no 2_756
F11 H11C 3.2155 no 2_756
F12 H5 3.5274 no 2_756
F12 H10 3.0255 no .
F12 H11A 3.3696 no 2_756
F12 H11C 2.8424 no 2_756
O1 H1 2.3828 no .
O1 H1 3.1856 no 2_766
O1 H2 2.7464 no .
O1 H11B 3.3279 no 2_766
O1 H11C 3.0838 no 2_766
O2 H5 3.3672 no 2_766
O2 H9 2.4767 no 1_565
O2 H10 2.4445 no 1_565
O2 H11C 2.3490 no 2_766
O3 H6 2.9677 no .
O3 H7 2.7529 no .
O3 H10 3.4559 no 2_757
O3 H12B 2.9187 no 2_757
O3 H12C 3.3355 no 2_757
O4 H10 2.4173 no 1_565
O4 H12C 2.8476 no 1_565
O5 H4 3.2566 no .
O5 H4 2.7905 no 2_756
O5 H5 2.7396 no 2_756
O5 H9 3.2997 no .
O6 H5 3.1293 no 1_455
O6 H5 3.0819 no 2_756
O6 H11A 2.5507 no 1_455
O7 H6 2.8723 no 2_657
O7 H12A 2.5570 no .
O7 H12A 2.7907 no 2_657
O7 H12B 3.4401 no 2_657
O8 H2 3.2184 no 1_455
O8 H6 3.3532 no 2_657
O8 H7 3.3990 no 1_455
O8 H12A 3.2941 no 2_657
O8 H12B 2.7954 no 2_657
N3 H2 2.5556 no .
N3 H7 2.8170 no .
N3 H11C 3.5220 no 2_766
N3 H12B 3.3675 no 2_757
N4 H5 3.5517 no 2_756
C6 H6 3.5125 no 2_757
C7 H6 3.5731 no 2_757
C13 H9 3.4104 no 1_565
C14 H11C 3.5805 no 2_766
C14 H12A 3.4753 no 2_657
C15 H1 3.5821 no 2_766
C15 H11B 2.9331 no 2_766
C16 H11A 3.5725 no 2_756
H1 S1 3.5353 no .
H1 F2 3.2975 no .
H1 F7 3.5630 no 1_655
H1 F8 2.6913 no 2_766
H1 F9 3.3731 no 2_766
H1 O1 2.3828 no .
H1 O1 3.1856 no 2_766
H1 C15 3.5821 no 2_766
H2 S1 3.2074 no .
H2 F2 3.5030 no .
H2 F9 2.7707 no .
H2 O1 2.7464 no .
H2 O8 3.2184 no 1_655
H2 N3 2.5556 no .
H4 F1 3.0072 no 1_545
H4 F11 3.1165 no 1_655
H4 O5 3.2566 no .
H4 O5 2.7905 no 2_756
H5 S3 3.1052 no 2_756
H5 F11 2.8274 no 2_756
H5 F12 3.5274 no 2_756
H5 O2 3.3672 no 2_766
H5 O5 2.7396 no 2_756
H5 O6 3.1293 no 1_655
H5 O6 3.0819 no 2_756
H5 N4 3.5517 no 2_756
H6 S4 3.5436 no 2_657
H6 F6 3.0505 no .
H6 O3 2.9677 no .
H6 O7 2.8723 no 2_657
H6 O8 3.3532 no 2_657
H6 C6 3.5125 no 2_757
H6 C7 3.5731 no 2_757
H6 H6 3.4546 no 2_757
H6 H7 3.5466 no 2_757
H7 S2 3.2715 no .
H7 F6 2.9221 no .
H7 F9 3.3612 no .
H7 O3 2.7529 no .
H7 O8 3.3990 no 1_655
H7 N3 2.8170 no .
H7 H6 3.5466 no 2_757
H7 H12B 3.1147 no 2_757
H9 S1 3.5168 no 1_545
H9 F1 2.8799 no 1_545
H9 F3 3.4030 no 1_545
H9 F10 3.5170 no 1_655
H9 O2 2.4767 no 1_545
H9 O5 3.2997 no .
H9 C13 3.4104 no 1_545
H10 S1 3.4957 no 1_545
H10 F3 3.1881 no 1_545
H10 F12 3.0255 no .
H10 O2 2.4445 no 1_545
H10 O3 3.4559 no 2_757
H10 O4 2.4173 no 1_545
H11A F1 2.8800 no 2_866
H11A F2 3.4072 no 2_866
H11A F5 3.3408 no 2_766
H11A F8 3.1928 no 1_655
H11A F11 2.7047 no 2_756
H11A F12 3.3696 no 2_756
H11A O6 2.5507 no 1_655
H11A C16 3.5725 no 2_756
H11B F5 3.0436 no 2_766
H11B F7 2.8323 no 2_766
H11B F8 3.4538 no 1_655
H11B F8 2.7243 no 2_766
H11B F9 2.6885 no 2_766
H11B O1 3.3279 no 2_766
H11B C15 2.9331 no 2_766
H11C S1 2.9364 no 2_766
H11C F5 2.4317 no 2_766
H11C F11 3.2155 no 2_756
H11C F12 2.8424 no 2_756
H11C O1 3.0838 no 2_766
H11C O2 2.3490 no 2_766
H11C N3 3.5220 no 2_766
H11C C14 3.5805 no 2_766
H12A S4 3.4108 no 2_657
H12A F4 3.1335 no 2_657
H12A F6 2.7963 no 2_657
H12A O7 2.5570 no .
H12A O7 2.7907 no 2_657
H12A O8 3.2941 no 2_657
H12A C14 3.4753 no 2_657
H12B S4 3.5584 no 2_657
H12B F2 3.1574 no 2_757
H12B O3 2.9187 no 2_757
H12B O7 3.4401 no 2_657
H12B O8 2.7954 no 2_657
H12B N3 3.3675 no 2_757
H12B H7 3.1147 no 2_757
H12C F2 3.3128 no 2_757
H12C F3 3.0749 no 2_757
H12C F4 3.0255 no 2_657
H12C F6 3.5005 no 2_657
H12C O3 3.3355 no 2_757
H12C O4 2.8476 no 1_545

loop_
_geom_torsion_atom_site_label_1
_geom_torsion_atom_site_label_2
_geom_torsion_atom_site_label_3
_geom_torsion_atom_site_label_4
_geom_torsion
_geom_torsion_publ_flag
O1 S1 N3 S2 -159.2(2) no
O1 S1 C13 F1 67.5(3) no
O1 S1 C13 F2 -52.0(3) no
O1 S1 C13 F3 -173.5(2) no
O2 S1 N3 S2 -23.3(3) no
O2 S1 C13 F1 -57.3(3) no
O2 S1 C13 F2 -176.74(19) no
O2 S1 C13 F3 61.7(3) no
N3 S1 C13 F1 -179.4(3) no
N3 S1 C13 F2 61.1(3) no
N3 S1 C13 F3 -60.4(3) no
C13 S1 N3 S2 90.5(3) no
O3 S2 N3 S1 -151.8(3) no
O3 S2 C14 F4 69.7(3) no
O3 S2 C14 F5 -170.4(3) no
O3 S2 C14 F6 -50.0(3) no
O4 S2 N3 S1 -14.5(3) no
O4 S2 C14 F4 -56.9(3) no
O4 S2 C14 F5 62.9(3) no
O4 S2 C14 F6 -176.63(18) no
N3 S2 C14 F4 -178.6(2) no
N3 S2 C14 F5 -58.7(3) no
N3 S2 C14 F6 61.7(2) no
C14 S2 N3 S1 99.1(3) no
O5 S3 N4 S4 -156.4(3) no
O5 S3 C15 F7 -171.9(3) no
O5 S3 C15 F8 68.4(3) no
O5 S3 C15 F9 -51.1(3) no
O6 S3 N4 S4 -19.6(3) no
O6 S3 C15 F7 63.4(3) no
O6 S3 C15 F8 -56.3(3) no
O6 S3 C15 F9 -175.7(2) no
N4 S3 C15 F7 -58.7(3) no
N4 S3 C15 F8 -178.3(3) no
N4 S3 C15 F9 62.2(3) no
C15 S3 N4 S4 93.3(3) no
O7 S4 N4 S3 -164.6(3) no
O7 S4 C16 F10 67.7(3) no
O7 S4 C16 F11 -172.9(2) no
O7 S4 C16 F12 -53.0(3) no
O8 S4 N4 S3 -28.6(4) no
O8 S4 C16 F10 -57.0(3) no
O8 S4 C16 F11 62.5(3) no
O8 S4 C16 F12 -177.64(19) no
N4 S4 C16 F10 -179.5(2) no
N4 S4 C16 F11 -60.1(3) no
N4 S4 C16 F12 59.8(3) no
C16 S4 N4 S3 86.0(3) no
C1 N1 C5 C4 -1.1(5) no
C5 N1 C1 C2 1.9(5) no
C11 N1 C1 C2 -174.7(3) no
C11 N1 C5 C4 175.5(3) no
C6 N2 C10 C9 -0.5(5) no
C10 N2 C6 C7 -0.8(5) no
C12 N2 C6 C7 179.6(3) no
C12 N2 C10 C9 179.2(3) no
N1 C1 C2 C3 -0.5(6) no
C1 C2 C3 C4 -1.7(6) no
C1 C2 C3 C8 178.1(3) no
C2 C3 C4 C5 2.4(5) no
C2 C3 C8 C7 -7.9(5) no
C2 C3 C8 C9 170.5(3) no
C4 C3 C8 C7 171.9(3) no
C4 C3 C8 C9 -9.7(5) no
C8 C3 C4 C5 -177.3(3) no
C3 C4 C5 N1 -1.1(6) no
N2 C6 C7 C8 0.7(6) no
C6 C7 C8 C3 179.1(3) no
C6 C7 C8 C9 0.6(5) no
C3 C8 C9 C10 179.7(3) no
C7 C8 C9 C10 -1.8(5) no
C8 C9 C10 N2 1.8(5) no
